data_2212457
loop_
_publ_author_name
'Dang, Dong-Bin'
'Jin, Ya-Nan'

_publ_section_title
;
 Tetrapyridinium \a-dodecamolybdosilicate hemihydrate
;
_journal_coeditor_code BI2142
_journal_issue 3
_journal_name_full 'Acta Crystallographica Section E'
_journal_page_first m881
_journal_page_last m883
_journal_paper_doi 10.1107/S1600536807007040
_journal_volume 63
_journal_year 2007
_chemical_formula_iupac '(C5 H6 N)4 [Si Mo12 O40] , 0.5H2 O'
_chemical_formula_moiety '4C5 H6 N + , Mo12 O40 Si1 4- , 0.5H2 O'
_chemical_formula_sum 'C20 H25 Mo12 N4 O40.5 Si'
_chemical_formula_weight 2148.81
_chemical_name_systematic
;
Tetrapyridinium \a-dodecamolybdosilicate hemihydrate
;
_space_group_IT_number 62
_symmetry_cell_setting orthorhombic
_symmetry_space_group_name_Hall '-P 2ac 2n'
_symmetry_space_group_name_H-M 'P n m a'
_atom_sites_solution_hydrogens geom
_atom_sites_solution_primary direct
_atom_sites_solution_secondary difmap
_audit_creation_method SHELXL97
_cell_angle_alpha 90.00
_cell_angle_beta 90.00
_cell_angle_gamma 90.00
_cell_formula_units_Z 4
_cell_length_a 16.670(3)
_cell_length_b 20.950(4)
_cell_length_c 13.996(3)
_cell_measurement_reflns_used 125
_cell_measurement_temperature 293(2)
_cell_measurement_theta_max 16.05
_cell_measurement_theta_min 2.01
_cell_volume 4887.9(17)
_computing_cell_refinement 'SAINT (Bruker, 2000)'
_computing_data_collection 'SMART (Bruker, 2000)'
_computing_data_reduction SAINT
_computing_molecular_graphics SHELXTL
_computing_publication_material SHELXTL
_computing_structure_refinement SHELXTL
_computing_structure_solution 'SHELXTL (Bruker, 2000)'
_diffrn_ambient_temperature 293(2)
_diffrn_measured_fraction_theta_full 0.998
_diffrn_measured_fraction_theta_max 0.998
_diffrn_measurement_device_type 'Bruker SMART CCD area-detector'
_diffrn_measurement_method \w
_diffrn_radiation_monochromator graphite
_diffrn_radiation_source 'sealed tube'
_diffrn_radiation_type MoK\a
_diffrn_radiation_wavelength 0.71073
_diffrn_reflns_av_R_equivalents 0.0336
_diffrn_reflns_av_sigmaI/netI 0.0181
_diffrn_reflns_limit_h_max 16
_diffrn_reflns_limit_h_min -19
_diffrn_reflns_limit_k_max 22
_diffrn_reflns_limit_k_min -24
_diffrn_reflns_limit_l_max 16
_diffrn_reflns_limit_l_min -16
_diffrn_reflns_number 23971
_diffrn_reflns_theta_full 25.00
_diffrn_reflns_theta_max 25.00
_diffrn_reflns_theta_min 1.94
_diffrn_standards_number 0
_exptl_absorpt_coefficient_mu 3.106
_exptl_absorpt_correction_T_max 0.537
_exptl_absorpt_correction_T_min 0.479
_exptl_absorpt_correction_type multi-scan
_exptl_absorpt_process_details '(SADABS; Sheldrick, 1996)'
_exptl_crystal_colour yellow
_exptl_crystal_density_diffrn 2.920
_exptl_crystal_density_method 'not measured'
_exptl_crystal_description block
_exptl_crystal_F_000 4060
_exptl_crystal_size_max 0.30
_exptl_crystal_size_mid 0.20
_exptl_crystal_size_min 0.20
_refine_diff_density_max 1.818
_refine_diff_density_min -1.568
_refine_ls_extinction_method none
_refine_ls_goodness_of_fit_ref 1.011
_refine_ls_hydrogen_treatment constr
_refine_ls_matrix_type full
_refine_ls_number_parameters 442
_refine_ls_number_reflns 4413
_refine_ls_number_restraints 37
_refine_ls_restrained_S_all 1.055
_refine_ls_R_factor_all 0.0589
_refine_ls_R_factor_gt 0.0542
_refine_ls_shift/su_max 0.001
_refine_ls_shift/su_mean 0.000
_refine_ls_structure_factor_coef Fsqd
_refine_ls_weighting_details 'calc w = 1/[\s^2^(Fo^2^)+(0.075P)^2^+61.8506P] where P=(Fo^2^+2Fc^2^)/3'
_refine_ls_weighting_scheme calc
_refine_ls_wR_factor_gt 0.1465
_refine_ls_wR_factor_ref 0.1498
_reflns_number_gt 3984
_reflns_number_total 4413
_reflns_threshold_expression I>2\s(I)
_cod_data_source_file bi2142.cif
_cod_data_source_block I
_cod_original_cell_volume 4887.8(17)
_cod_original_formula_sum 'C20 H25 Mo12 N4 O40.50 Si'
_cod_database_code 2212457
_cod_database_fobs_code 2212457

loop_
_symmetry_equiv_pos_as_xyz
'x, y, z'
'-x+1/2, -y, z+1/2'
'-x, y+1/2, -z'
'x+1/2, -y+1/2, -z+1/2'
'-x, -y, -z'
'x-1/2, y, -z-1/2'
'x, -y-1/2, z'
'-x-1/2, y-1/2, z-1/2'

loop_
_atom_site_type_symbol
_atom_site_label
_atom_site_fract_x
_atom_site_fract_y
_atom_site_fract_z
_atom_site_U_iso_or_equiv
_atom_site_adp_type
_atom_site_calc_flag
_atom_site_refinement_flags
_atom_site_occupancy
_atom_site_disorder_assembly
_atom_site_disorder_group
Si Si1 0.65576(13) 0.7500 0.05699(15) 0.0309(5) Uani d S 1 . .
Mo Mo1 0.86526(5) 0.7500 0.07992(7) 0.0592(3) Uani d S 1 . .
Mo Mo2 0.75323(4) 0.87468(3) 0.18139(4) 0.04501(15) Uani d . 1 . .
Mo Mo3 0.65768(4) 0.7500 0.30798(5) 0.03410(17) Uani d SU 1 . .
Mo Mo4 0.54075(4) 0.86378(3) 0.18357(4) 0.04322(15) Uani d . 1 . .
Mo Mo5 0.44536(5) 0.7500 0.03670(8) 0.0651(3) Uani d S 1 . .
Mo Mo6 0.55792(4) 0.87368(3) -0.06761(4) 0.05128(17) Uani d . 1 . .
Mo Mo7 0.65440(5) 0.7500 -0.19601(5) 0.03587(18) Uani d SU 1 . .
Mo Mo8 0.76982(4) 0.86373(3) -0.06931(4) 0.04964(16) Uani d U 1 . .
O O1 0.9653(4) 0.7500 0.0754(5) 0.0531(19) Uani d S 1 A .
O O2 0.8009(3) 0.9304(2) 0.2431(4) 0.0623(15) Uani d . 1 A .
O O3 0.6531(4) 0.7500 0.4264(5) 0.058(2) Uani d S 1 A .
O O4 0.4921(3) 0.9209(2) 0.2404(5) 0.0755(17) Uani d . 1 A .
O O5 0.3449(4) 0.7500 0.0339(6) 0.055(2) Uani d S 1 A .
O O6 0.5119(3) 0.9296(3) -0.1302(4) 0.0684(16) Uani d . 1 A .
O O7 0.6586(5) 0.7345(4) -0.3143(5) 0.048(4) Uani d P 0.50 . .
O O8 0.8206(3) 0.9211(3) -0.1250(4) 0.0644(15) Uani d . 1 A .
O O9 0.8301(5) 0.7981(4) -0.0275(6) 0.039(2) Uani d P 0.50 A 1
O O10 0.8233(4) 0.8016(4) 0.1578(6) 0.0331(19) Uani d P 0.50 A 1
O O11 0.7504(5) 0.8883(4) 0.0560(5) 0.037(2) Uani d P 0.50 A 1
O O9' 0.8652(4) 0.8242(4) -0.0271(6) 0.038(2) Uani d P 0.50 A 2
O O10' 0.8593(5) 0.8272(4) 0.1641(6) 0.037(2) Uani d P 0.50 A 2
O O11' 0.7835(6) 0.9162(4) 0.0620(6) 0.040(2) Uani d P 0.50 A 2
O O12 0.7300(3) 0.8143(2) 0.2853(4) 0.0664(15) Uani d U 1 A .
O O13 0.6489(3) 0.9024(3) 0.1893(4) 0.0691(16) Uani d . 1 A .
O O14 0.5720(3) 0.8114(3) 0.2817(4) 0.0674(15) Uani d U 1 A .
O O15 0.4796(5) 0.7972(4) 0.1393(6) 0.040(2) Uani d P 0.50 A 1
O O16 0.5596(5) 0.8874(4) 0.0528(6) 0.037(2) Uani d P 0.50 A 1
O O17 0.4861(5) 0.7991(4) -0.0454(6) 0.037(2) Uani d P 0.50 A 1
O O15' 0.4451(5) 0.8244(4) 0.1421(6) 0.038(2) Uani d P 0.50 A 2
O O16' 0.5299(5) 0.9173(4) 0.0583(6) 0.040(2) Uani d P 0.50 A 2
O O17' 0.4533(5) 0.8297(4) -0.0477(6) 0.039(2) Uani d P 0.50 A 2
O O18 0.5818(3) 0.8131(3) -0.1724(5) 0.0684(16) Uani d U 1 A .
O O19 0.6621(3) 0.9013(3) -0.0758(5) 0.0774(17) Uani d U 1 A .
O O20 0.7409(3) 0.8111(3) -0.1695(5) 0.0677(15) Uani d U 1 A .
O O21 0.7353(4) 0.7988(4) 0.0609(5) 0.0295(18) Uani d P 0.50 A .
O O22 0.5758(4) 0.7993(4) 0.0552(5) 0.0298(18) Uani d P 0.50 A .
O O23 0.6584(4) 0.7902(4) -0.0372(5) 0.0316(19) Uani d P 0.50 . .
O O24 0.6531(4) 0.7915(3) 0.1511(5) 0.0277(18) Uani d P 0.50 . .
N N1 0.5544(6) 0.8864(5) 0.4799(6) 0.108(3) Uani d . 1 . .
H H1A 0.5478 0.8627 0.4304 0.130 Uiso calc R 1 . .
C C1 0.5889(6) 0.9428(6) 0.4715(8) 0.094(3) Uani d . 1 . .
H H1B 0.6049 0.9580 0.4121 0.112 Uiso calc R 1 . .
C C2 0.6001(7) 0.9776(5) 0.5498(9) 0.108(4) Uani d . 1 . .
H H2B 0.6276 1.0161 0.5449 0.129 Uiso calc R 1 . .
C C3 0.5737(7) 0.9593(5) 0.6343(7) 0.097(3) Uani d . 1 . .
H H3A 0.5807 0.9852 0.6876 0.116 Uiso calc R 1 . .
C C4 0.5365(6) 0.9026(6) 0.6421(6) 0.094(4) Uani d . 1 . .
H H4A 0.5160 0.8892 0.7006 0.112 Uiso calc R 1 . .
C C5 0.5296(4) 0.8662(5) 0.5658(7) 0.084(3) Uani d D 1 . .
H H5A 0.5071 0.8258 0.5716 0.101 Uiso calc R 1 . .
N N2 0.8483(4) 0.9738(3) 0.5573(5) 0.066(2) Uani d . 1 . .
H H2A 0.8753 1.0088 0.5580 0.079 Uiso calc R 1 . .
C C6 0.8327(5) 0.9439(4) 0.4728(5) 0.062(2) Uani d . 1 . .
H H6A 0.8517 0.9613 0.4160 0.075 Uiso calc R 1 . .
C C7 0.7905(5) 0.8897(4) 0.4708(5) 0.059(2) Uani d . 1 . .
H H7A 0.7792 0.8700 0.4128 0.070 Uiso calc R 1 . .
C C8 0.7641(6) 0.8636(4) 0.5530(6) 0.068(3) Uani d . 1 . .
H H8A 0.7348 0.8258 0.5518 0.082 Uiso calc R 1 . .
C C9 0.7803(5) 0.8924(4) 0.6373(5) 0.062(2) Uani d . 1 . .
H H9A 0.7632 0.8737 0.6940 0.074 Uiso calc R 1 . .
C C10 0.8213(5) 0.9486(4) 0.6401(5) 0.063(2) Uani d . 1 . .
H H10A 0.8305 0.9692 0.6979 0.076 Uiso calc R 1 . .
O O1W 0.4402(13) 0.7500 0.7020(16) 0.109(5) Uani d SPU 0.50 . .
H H1WA 0.4278 0.7171 0.7343 0.130 Uiso d PR 0.50 . .

loop_
_atom_site_aniso_label
_atom_site_aniso_U_11
_atom_site_aniso_U_22
_atom_site_aniso_U_33
_atom_site_aniso_U_12
_atom_site_aniso_U_13
_atom_site_aniso_U_23
Si1 0.0264(10) 0.0386(12) 0.0279(11) 0.000 -0.0010(8) 0.000
Mo1 0.0267(4) 0.0999(8) 0.0510(5) 0.000 -0.0027(4) 0.000
Mo2 0.0542(3) 0.0466(3) 0.0341(3) -0.0043(3) -0.0041(2) -0.0099(2)
Mo3 0.0413(4) 0.0375(4) 0.0235(3) 0.000 0.0014(3) 0.000
Mo4 0.0472(3) 0.0466(3) 0.0358(3) 0.0045(3) 0.0068(2) -0.0090(2)
Mo5 0.0270(4) 0.1036(8) 0.0647(6) 0.000 -0.0019(4) 0.000
Mo6 0.0530(3) 0.0535(3) 0.0473(3) -0.0019(3) -0.0137(3) 0.0195(3)
Mo7 0.0461(4) 0.0372(4) 0.0243(3) 0.000 -0.0006(3) 0.000
Mo8 0.0503(3) 0.0557(3) 0.0429(3) -0.0005(3) 0.0105(3) 0.0191(3)
O1 0.035(3) 0.063(4) 0.062(4) 0.000 -0.003(3) 0.000
O2 0.067(3) 0.054(3) 0.066(3) -0.019(3) -0.022(3) 0.006(3)
O3 0.045(4) 0.101(6) 0.029(3) 0.000 0.001(3) 0.000
O4 0.081(3) 0.049(3) 0.096(4) 0.024(3) 0.045(3) 0.017(3)
O5 0.033(3) 0.053(4) 0.081(5) 0.000 0.001(3) 0.000
O6 0.087(3) 0.069(3) 0.049(3) 0.037(3) -0.017(3) -0.009(3)
O7 0.057(4) 0.066(11) 0.021(3) 0.005(4) 0.000(3) 0.001(4)
O8 0.076(3) 0.065(3) 0.052(3) -0.035(3) 0.017(3) -0.004(3)
O9 0.032(4) 0.050(5) 0.034(4) -0.006(4) 0.003(3) 0.007(4)
O10 0.026(4) 0.037(4) 0.037(4) -0.003(3) -0.002(3) 0.006(4)
O11 0.039(4) 0.039(4) 0.033(4) -0.004(4) 0.006(3) -0.003(4)
O9' 0.035(4) 0.051(5) 0.030(4) -0.002(4) 0.009(4) 0.002(4)
O10' 0.034(4) 0.036(4) 0.040(4) 0.002(4) -0.001(4) 0.001(4)
O11' 0.046(5) 0.038(5) 0.035(4) -0.005(4) 0.001(4) -0.005(4)
O12 0.039(2) 0.062(3) 0.098(3) -0.002(2) -0.004(2) 0.040(3)
O13 0.040(2) 0.063(3) 0.105(4) -0.006(2) -0.007(3) 0.049(3)
O14 0.040(2) 0.062(3) 0.100(3) -0.004(2) -0.007(2) 0.040(3)
O15 0.036(4) 0.037(4) 0.049(5) 0.014(4) 0.008(4) 0.000(4)
O16 0.041(4) 0.035(4) 0.035(4) 0.003(4) 0.003(4) -0.005(4)
O17 0.036(4) 0.034(4) 0.042(4) 0.001(4) -0.004(4) -0.008(4)
O15' 0.040(4) 0.042(5) 0.032(4) -0.005(4) 0.004(4) 0.003(4)
O16' 0.039(4) 0.042(5) 0.037(4) 0.009(4) -0.004(4) 0.004(4)
O17' 0.041(4) 0.033(4) 0.043(5) -0.004(4) -0.009(4) 0.003(4)
O18 0.044(2) 0.049(3) 0.112(4) -0.004(2) -0.001(3) -0.012(3)
O19 0.047(3) 0.058(3) 0.127(4) 0.003(2) -0.005(3) -0.032(3)
O20 0.043(2) 0.048(3) 0.112(4) 0.000(2) -0.006(3) -0.015(3)
O21 0.029(4) 0.039(4) 0.020(3) 0.002(3) -0.003(3) -0.006(3)
O22 0.031(4) 0.039(4) 0.020(3) -0.003(3) -0.003(3) 0.003(3)
O23 0.028(4) 0.046(5) 0.021(3) -0.001(3) 0.000(3) -0.003(3)
O24 0.029(3) 0.028(4) 0.026(4) 0.000(3) 0.003(3) -0.002(3)
N1 0.121(7) 0.126(7) 0.078(5) 0.021(6) -0.022(5) -0.046(5)
C1 0.079(6) 0.118(8) 0.084(6) -0.013(6) 0.003(5) 0.040(6)
C2 0.088(6) 0.060(6) 0.175(12) -0.004(5) -0.052(7) 0.011(7)
C3 0.123(8) 0.091(6) 0.076(6) 0.021(6) -0.021(6) -0.045(5)
C4 0.079(6) 0.156(10) 0.045(4) -0.015(7) -0.002(4) 0.025(6)
C5 0.101(7) 0.069(6) 0.082(6) -0.025(5) -0.026(5) 0.002(5)
N2 0.083(5) 0.048(4) 0.067(4) -0.002(3) -0.008(3) 0.009(3)
C6 0.081(5) 0.064(5) 0.042(4) 0.013(4) 0.009(4) 0.013(4)
C7 0.083(5) 0.053(4) 0.040(4) 0.009(4) -0.006(4) -0.008(3)
C8 0.074(5) 0.061(5) 0.069(5) 0.000(4) 0.003(4) 0.001(4)
C9 0.082(5) 0.057(4) 0.046(4) 0.002(4) 0.018(4) 0.008(3)
C10 0.083(5) 0.067(5) 0.040(4) 0.001(4) 0.001(4) -0.006(4)
O1W 0.099(8) 0.117(9) 0.109(8) 0.000 -0.028(7) 0.000

loop_
_atom_type_symbol
_atom_type_description
_atom_type_scat_dispersion_real
_atom_type_scat_dispersion_imag
_atom_type_scat_source
C C 0.0033 0.0016 'International Tables Vol C Tables 4.2.6.8 and 6.1.1.4'
N N 0.0061 0.0033 'International Tables Vol C Tables 4.2.6.8 and 6.1.1.4'
O O 0.0106 0.0060 'International Tables Vol C Tables 4.2.6.8 and 6.1.1.4'
Si Si 0.0817 0.0704 'International Tables Vol C Tables 4.2.6.8 and 6.1.1.4'
Mo Mo -1.6832 0.6857 'International Tables Vol C Tables 4.2.6.8 and 6.1.1.4'
H H 0.0000 0.0000 'International Tables Vol C Tables 4.2.6.8 and 6.1.1.4'

loop_
_geom_angle_atom_site_label_1
_geom_angle_atom_site_label_2
_geom_angle_atom_site_label_3
_geom_angle_site_symmetry_1
_geom_angle_site_symmetry_3
_geom_angle
O23 Si1 O23 7_575 . 65.2(6)
O23 Si1 O24 7_575 . 179.2(4)
O23 Si1 O24 . . 114.0(4)
O23 Si1 O24 7_575 7_575 114.0(4)
O23 Si1 O24 . 7_575 179.2(4)
O24 Si1 O24 . 7_575 66.8(5)
O23 Si1 O21 7_575 . 109.5(4)
O23 Si1 O21 . . 71.1(4)
O24 Si1 O21 . . 70.0(3)
O24 Si1 O21 7_575 . 109.3(4)
O23 Si1 O21 7_575 7_575 71.1(4)
O23 Si1 O21 . 7_575 109.5(4)
O24 Si1 O21 . 7_575 109.3(4)
O24 Si1 O21 7_575 7_575 70.0(3)
O21 Si1 O21 . 7_575 75.2(5)
O23 Si1 O22 7_575 7_575 71.3(4)
O23 Si1 O22 . 7_575 109.8(4)
O24 Si1 O22 . 7_575 109.1(4)
O24 Si1 O22 7_575 7_575 69.7(3)
O21 Si1 O22 . 7_575 179.0(4)
O21 Si1 O22 7_575 7_575 104.6(4)
O23 Si1 O22 7_575 . 109.8(4)
O23 Si1 O22 . . 71.3(4)
O24 Si1 O22 . . 69.7(3)
O24 Si1 O22 7_575 . 109.1(4)
O21 Si1 O22 . . 104.6(4)
O21 Si1 O22 7_575 . 179.0(4)
O22 Si1 O22 7_575 . 75.5(5)
O1 Mo1 O10 . . 116.0(3)
O1 Mo1 O10 . 7_575 116.0(3)
O10 Mo1 O10 . 7_575 79.8(5)
O1 Mo1 O9 . 7_575 106.1(3)
O10 Mo1 O9 . 7_575 136.3(4)
O10 Mo1 O9 7_575 7_575 92.5(4)
O1 Mo1 O9 . . 106.1(3)
O10 Mo1 O9 . . 92.5(4)
O10 Mo1 O9 7_575 . 136.3(4)
O9 Mo1 O9 7_575 . 64.0(5)
O1 Mo1 O10' . . 94.1(3)
O10 Mo1 O10' . . 23.3(3)
O10 Mo1 O10' 7_575 . 96.7(4)
O9 Mo1 O10' 7_575 . 151.3(4)
O9 Mo1 O10' . . 91.2(4)
O1 Mo1 O10' . 7_575 94.1(3)
O10 Mo1 O10' . 7_575 96.7(4)
O10 Mo1 O10' 7_575 7_575 23.3(3)
O9 Mo1 O10' 7_575 7_575 91.2(4)
O9 Mo1 O10' . 7_575 151.3(4)
O10' Mo1 O10' . 7_575 107.6(5)
O1 Mo1 O9' . 7_575 88.5(2)
O10 Mo1 O9' . 7_575 155.5(3)
O10 Mo1 O9' 7_575 7_575 89.2(3)
O9 Mo1 O9' 7_575 7_575 21.6(3)
O9 Mo1 O9' . 7_575 80.4(4)
O10' Mo1 O9' . 7_575 171.6(3)
O10' Mo1 O9' 7_575 7_575 80.0(3)
O1 Mo1 O9' . . 88.5(2)
O10 Mo1 O9' . . 89.2(3)
O10 Mo1 O9' 7_575 . 155.5(3)
O9 Mo1 O9' 7_575 . 80.4(4)
O9 Mo1 O9' . . 21.6(3)
O10' Mo1 O9' . . 80.0(3)
O10' Mo1 O9' 7_575 . 171.6(3)
O9' Mo1 O9' 7_575 . 92.1(5)
O1 Mo1 O21 . 7_575 153.4(2)
O10 Mo1 O21 . 7_575 88.3(3)
O10 Mo1 O21 7_575 7_575 55.0(3)
O9 Mo1 O21 7_575 7_575 53.9(3)
O9 Mo1 O21 . 7_575 82.0(3)
O10' Mo1 O21 . 7_575 111.3(3)
O10' Mo1 O21 7_575 7_575 71.2(3)
O9' Mo1 O21 7_575 7_575 67.5(2)
O9' Mo1 O21 . 7_575 103.2(2)
O1 Mo1 O21 . . 153.4(2)
O10 Mo1 O21 . . 55.0(3)
O10 Mo1 O21 7_575 . 88.3(3)
O9 Mo1 O21 7_575 . 82.0(3)
O9 Mo1 O21 . . 53.9(3)
O10' Mo1 O21 . . 71.2(3)
O10' Mo1 O21 7_575 . 111.3(3)
O9' Mo1 O21 7_575 . 103.2(2)
O9' Mo1 O21 . . 67.5(2)
O21 Mo1 O21 7_575 . 50.2(4)
O2 Mo2 O11 . . 114.5(3)
O2 Mo2 O13 . . 101.6(3)
O11 Mo2 O13 . . 89.0(3)
O2 Mo2 O11' . . 90.4(3)
O11 Mo2 O11' . . 24.5(3)
O13 Mo2 O11' . . 98.9(3)
O2 Mo2 O10 . . 110.7(3)
O11 Mo2 O10 . . 88.6(4)
O13 Mo2 O10 . . 145.5(3)
O11' Mo2 O10 . . 92.9(4)
O2 Mo2 O12 . . 99.4(3)
O11 Mo2 O12 . . 145.9(3)
O13 Mo2 O12 . . 88.4(2)
O11' Mo2 O12 . . 166.4(3)
O10 Mo2 O12 . . 74.8(3)
O2 Mo2 O10' . . 89.4(3)
O11 Mo2 O10' . . 89.1(4)
O13 Mo2 O10' . . 168.6(3)
O11' Mo2 O10' . . 83.8(4)
O10 Mo2 O10' . . 23.2(3)
O12 Mo2 O10' . . 86.8(3)
O2 Mo2 O21 . . 156.6(3)
O11 Mo2 O21 . . 52.7(3)
O13 Mo2 O21 . . 97.9(3)
O11' Mo2 O21 . . 73.7(3)
O10 Mo2 O21 . . 54.7(3)
O12 Mo2 O21 . . 94.1(3)
O10' Mo2 O21 . . 72.2(3)
O2 Mo2 O24 . . 156.8(3)
O11 Mo2 O24 . . 85.7(3)
O13 Mo2 O24 . . 65.8(2)
O11' Mo2 O24 . . 110.2(3)
O10 Mo2 O24 . . 79.7(3)
O12 Mo2 O24 . . 62.4(2)
O10' Mo2 O24 . . 102.8(3)
O21 Mo2 O24 . . 45.9(2)
O3 Mo3 O12 . . 101.7(2)
O3 Mo3 O12 . 7_575 101.7(2)
O12 Mo3 O12 . 7_575 94.4(3)
O3 Mo3 O14 . 7_575 98.9(2)
O12 Mo3 O14 . 7_575 158.3(3)
O12 Mo3 O14 7_575 7_575 88.0(2)
O3 Mo3 O14 . . 98.9(2)
O12 Mo3 O14 . . 88.0(2)
O12 Mo3 O14 7_575 . 158.3(3)
O14 Mo3 O14 7_575 . 82.1(3)
O3 Mo3 O24 . 7_575 157.97(18)
O12 Mo3 O24 . 7_575 97.5(3)
O12 Mo3 O24 7_575 7_575 65.8(2)
O14 Mo3 O24 7_575 7_575 63.9(2)
O14 Mo3 O24 . 7_575 92.5(2)
O3 Mo3 O24 . . 157.97(18)
O12 Mo3 O24 . . 65.8(2)
O12 Mo3 O24 7_575 . 97.5(3)
O14 Mo3 O24 7_575 . 92.5(2)
O14 Mo3 O24 . . 63.9(2)
O24 Mo3 O24 7_575 . 43.1(3)
O4 Mo4 O14 . . 102.3(3)
O4 Mo4 O15 . . 116.2(3)
O14 Mo4 O15 . . 87.5(3)
O4 Mo4 O15' . . 92.9(3)
O14 Mo4 O15' . . 102.0(3)
O15 Mo4 O15' . . 25.1(3)
O4 Mo4 O16 . . 110.7(3)
O14 Mo4 O16 . . 145.2(3)
O15 Mo4 O16 . . 88.0(4)
O15' Mo4 O16 . . 87.6(4)
O4 Mo4 O13 . . 97.6(3)
O14 Mo4 O13 . . 87.5(2)
O15 Mo4 O13 . . 146.2(3)
O15' Mo4 O13 . . 164.1(3)
O16 Mo4 O13 . . 77.5(3)
O4 Mo4 O16' . . 88.4(3)
O14 Mo4 O16' . . 167.0(3)
O15 Mo4 O16' . . 94.4(4)
O15' Mo4 O16' . . 84.4(4)
O16 Mo4 O16' . . 22.6(3)
O13 Mo4 O16' . . 83.9(3)
O4 Mo4 O22 . . 156.7(3)
O14 Mo4 O22 . . 99.2(3)
O15 Mo4 O22 . . 55.7(3)
O15' Mo4 O22 . . 73.8(3)
O16 Mo4 O22 . . 51.1(3)
O13 Mo4 O22 . . 92.3(3)
O16' Mo4 O22 . . 71.6(3)
O4 Mo4 O24 . . 155.9(3)
O14 Mo4 O24 . . 63.4(2)
O15 Mo4 O24 . . 83.8(3)
O15' Mo4 O24 . . 108.6(3)
O16 Mo4 O24 . . 81.8(3)
O13 Mo4 O24 . . 64.1(2)
O16' Mo4 O24 . . 104.0(3)
O22 Mo4 O24 . . 46.0(2)
O5 Mo5 O17 . 7_575 112.8(4)
O5 Mo5 O17 . . 112.8(4)
O17 Mo5 O17 7_575 . 75.2(6)
O5 Mo5 O15 . . 109.2(3)
O17 Mo5 O15 7_575 . 137.5(4)
O17 Mo5 O15 . . 94.6(4)
O5 Mo5 O15 . 7_575 109.2(3)
O17 Mo5 O15 7_575 7_575 94.6(4)
O17 Mo5 O15 . 7_575 137.5(4)
O15 Mo5 O15 . 7_575 65.3(5)
O5 Mo5 O17' . 7_575 92.9(3)
O17 Mo5 O17' 7_575 7_575 23.6(3)
O17 Mo5 O17' . 7_575 94.5(4)
O15 Mo5 O17' . 7_575 150.5(4)
O15 Mo5 O17' 7_575 7_575 89.5(4)
O5 Mo5 O17' . . 92.9(3)
O17 Mo5 O17' 7_575 . 94.5(4)
O17 Mo5 O17' . . 23.6(3)
O15 Mo5 O17' . . 89.5(4)
O15 Mo5 O17' 7_575 . 150.5(4)
O17' Mo5 O17' 7_575 . 109.1(5)
O5 Mo5 O15' . . 90.8(3)
O17 Mo5 O15' 7_575 . 155.9(4)
O17 Mo5 O15' . . 91.5(4)
O15 Mo5 O15' . . 21.7(3)
O15 Mo5 O15' 7_575 . 81.6(4)
O17' Mo5 O15' 7_575 . 171.1(3)
O17' Mo5 O15' . . 78.7(3)
O5 Mo5 O15' . 7_575 90.8(3)
O17 Mo5 O15' 7_575 7_575 91.5(4)
O17 Mo5 O15' . 7_575 155.9(4)
O15 Mo5 O15' . 7_575 81.6(4)
O15 Mo5 O15' 7_575 7_575 21.7(3)
O17' Mo5 O15' 7_575 7_575 78.7(3)
O17' Mo5 O15' . 7_575 171.1(3)
O15' Mo5 O15' . 7_575 93.2(5)
O5 Mo5 O22 . . 154.21(19)
O17 Mo5 O22 7_575 . 88.3(3)
O17 Mo5 O22 . . 56.7(3)
O15 Mo5 O22 . . 53.6(3)
O15 Mo5 O22 7_575 . 82.4(3)
O17' Mo5 O22 7_575 . 110.5(3)
O17' Mo5 O22 . . 69.9(3)
O15' Mo5 O22 . . 67.6(3)
O15' Mo5 O22 7_575 . 103.8(3)
O5 Mo5 O22 . 7_575 154.21(19)
O17 Mo5 O22 7_575 7_575 56.7(3)
O17 Mo5 O22 . 7_575 88.3(3)
O15 Mo5 O22 . 7_575 82.4(3)
O15 Mo5 O22 7_575 7_575 53.6(3)
O17' Mo5 O22 7_575 7_575 69.9(3)
O17' Mo5 O22 . 7_575 110.5(3)
O15' Mo5 O22 . 7_575 103.8(3)
O15' Mo5 O22 7_575 7_575 67.6(3)
O22 Mo5 O22 . 7_575 50.5(4)
O6 Mo6 O16 . . 114.3(3)
O6 Mo6 O19 . . 100.6(3)
O16 Mo6 O19 . . 89.6(4)
O6 Mo6 O18 . . 98.9(2)
O16 Mo6 O18 . . 146.5(3)
O19 Mo6 O18 . . 88.0(2)
O6 Mo6 O17' . . 89.7(3)
O16 Mo6 O17' . . 87.4(4)
O19 Mo6 O17' . . 169.6(3)
O18 Mo6 O17' . . 89.0(3)
O6 Mo6 O17 . . 111.1(3)
O16 Mo6 O17 . . 89.3(4)
O19 Mo6 O17 . . 145.7(3)
O18 Mo6 O17 . . 74.5(3)
O17' Mo6 O17 . . 24.5(3)
O6 Mo6 O16' . . 91.9(3)
O16 Mo6 O16' . . 22.6(3)
O19 Mo6 O16' . . 97.4(3)
O18 Mo6 O16' . . 166.8(3)
O17' Mo6 O16' . . 83.5(4)
O17 Mo6 O16' . . 94.6(4)
O6 Mo6 O22 . . 157.1(3)
O16 Mo6 O22 . . 52.1(3)
O19 Mo6 O22 . . 97.8(3)
O18 Mo6 O22 . . 95.2(3)
O17' Mo6 O22 . . 72.6(3)
O17 Mo6 O22 . . 55.9(3)
O16' Mo6 O22 . . 72.1(3)
O6 Mo6 O23 . . 155.9(3)
O16 Mo6 O23 . . 86.4(3)
O19 Mo6 O23 . . 65.8(3)
O18 Mo6 O23 . . 62.3(2)
O17' Mo6 O23 . . 104.1(3)
O17 Mo6 O23 . . 79.9(3)
O16' Mo6 O23 . . 109.0(3)
O22 Mo6 O23 . . 46.5(2)
O7 Mo7 O7 7_575 . 22.2(6)
O7 Mo7 O18 7_575 7_575 110.2(4)
O7 Mo7 O18 . 7_575 93.8(4)
O7 Mo7 O18 7_575 . 93.8(4)
O7 Mo7 O18 . . 110.2(4)
O18 Mo7 O18 7_575 . 93.0(3)
O7 Mo7 O20 7_575 . 91.7(3)
O7 Mo7 O20 . . 106.3(3)
O18 Mo7 O20 7_575 . 157.8(3)
O18 Mo7 O20 . . 88.9(2)
O7 Mo7 O20 7_575 7_575 106.3(3)
O7 Mo7 O20 . 7_575 91.7(3)
O18 Mo7 O20 7_575 7_575 88.9(2)
O18 Mo7 O20 . 7_575 157.8(3)
O20 Mo7 O20 . 7_575 81.3(3)
O7 Mo7 O23 7_575 . 147.9(4)
O7 Mo7 O23 . . 169.5(4)
O18 Mo7 O23 7_575 . 96.1(3)
O18 Mo7 O23 . . 65.9(3)
O20 Mo7 O23 . . 64.6(3)
O20 Mo7 O23 7_575 . 91.9(3)
O7 Mo7 O23 7_575 7_575 169.5(4)
O7 Mo7 O23 . 7_575 147.9(4)
O18 Mo7 O23 7_575 7_575 65.9(3)
O18 Mo7 O23 . 7_575 96.1(3)
O20 Mo7 O23 . 7_575 91.9(3)
O20 Mo7 O23 7_575 7_575 64.6(3)
O23 Mo7 O23 . 7_575 41.5(4)
O8 Mo8 O9 . . 114.8(3)
O8 Mo8 O20 . . 102.0(3)
O9 Mo8 O20 . . 86.3(3)
O8 Mo8 O11 . . 109.3(3)
O9 Mo8 O11 . . 90.1(4)
O20 Mo8 O11 . . 146.8(3)
O8 Mo8 O9' . . 92.0(3)
O9 Mo8 O9' . . 24.9(3)
O20 Mo8 O9' . . 101.2(3)
O11 Mo8 O9' . . 88.5(4)
O8 Mo8 O19 . . 98.9(3)
O9 Mo8 O19 . . 146.3(3)
O20 Mo8 O19 . . 88.1(2)
O11 Mo8 O19 . . 76.9(3)
O9' Mo8 O19 . . 164.0(3)
O8 Mo8 O11' . . 88.7(3)
O9 Mo8 O11' . . 93.1(4)
O20 Mo8 O11' . . 168.5(3)
O11 Mo8 O11' . . 21.7(3)
O9' Mo8 O11' . . 82.4(4)
O19 Mo8 O11' . . 86.1(3)
O8 Mo8 O21 . . 155.2(3)
O9 Mo8 O21 . . 56.1(3)
O20 Mo8 O21 . . 100.3(3)
O11 Mo8 O21 . . 52.0(3)
O9' Mo8 O21 . . 73.1(3)
O19 Mo8 O21 . . 92.5(3)
O11' Mo8 O21 . . 70.1(3)
O8 Mo8 O23 . . 157.5(3)
O9 Mo8 O23 . . 83.4(3)
O20 Mo8 O23 . . 64.3(2)
O11 Mo8 O23 . . 82.5(3)
O9' Mo8 O23 . . 107.8(3)
O19 Mo8 O23 . . 64.4(3)
O11' Mo8 O23 . . 104.1(3)
O21 Mo8 O23 . . 46.2(2)
O7 O7 Mo7 7_575 . 78.9(3)
Mo8 O9 Mo1 . . 146.4(5)
Mo1 O10 Mo2 . . 149.2(5)
Mo2 O11 Mo8 . . 152.0(5)
Mo8 O9' Mo1 . . 122.2(3)
Mo1 O10' Mo2 . . 120.4(4)
Mo2 O11' Mo8 . . 118.4(4)
Mo3 O12 Mo2 . . 136.8(3)
Mo2 O13 Mo4 . . 137.0(3)
Mo4 O14 Mo3 . . 137.8(3)
Mo4 O15 Mo5 . . 147.8(5)
Mo6 O16 Mo4 . . 153.2(5)
Mo5 O17 Mo6 . . 145.8(5)
Mo4 O15' Mo5 . . 121.8(4)
Mo6 O16' Mo4 . . 117.7(4)
Mo6 O17' Mo5 . . 120.9(4)
Mo7 O18 Mo6 . . 137.1(3)
Mo6 O19 Mo8 . . 137.5(3)
Mo8 O20 Mo7 . . 136.4(3)
Si1 O21 Mo2 . . 122.7(4)
Si1 O21 Mo8 . . 121.5(4)
Mo2 O21 Mo8 . . 97.8(3)
Si1 O21 Mo1 . . 117.1(4)
Mo2 O21 Mo1 . . 95.4(2)
Mo8 O21 Mo1 . . 96.4(3)
Si1 O22 Mo4 . . 122.9(4)
Si1 O22 Mo6 . . 121.3(4)
Mo4 O22 Mo6 . . 98.6(3)
Si1 O22 Mo5 . . 116.8(4)
Mo4 O22 Mo5 . . 96.0(3)
Mo6 O22 Mo5 . . 95.2(3)
Si1 O23 O23 . 7_575 57.4(3)
Si1 O23 Mo7 . . 126.5(5)
O23 O23 Mo7 7_575 . 69.2(2)
Si1 O23 Mo8 . . 120.9(4)
O23 O23 Mo8 7_575 . 128.86(18)
Mo7 O23 Mo8 . . 94.2(3)
Si1 O23 Mo6 . . 120.6(4)
O23 O23 Mo6 7_575 . 135.33(18)
Mo7 O23 Mo6 . . 94.1(3)
Mo8 O23 Mo6 . . 92.2(3)
Si1 O24 O24 . 7_575 56.6(3)
Si1 O24 Mo3 . . 124.9(4)
O24 O24 Mo3 7_575 . 68.43(17)
Si1 O24 Mo2 . . 121.1(4)
O24 O24 Mo2 7_575 . 135.35(16)
Mo3 O24 Mo2 . . 94.5(3)
Si1 O24 Mo4 . . 121.1(4)
O24 O24 Mo4 7_575 . 128.16(17)
Mo3 O24 Mo4 . . 94.5(2)
Mo2 O24 Mo4 . . 92.8(2)
C1 N1 C5 . . 119.8(9)
C1 N1 H1A . . 120.1
C5 N1 H1A . . 120.1
N1 C1 C2 . . 118.6(10)
N1 C1 H1B . . 120.7
C2 C1 H1B . . 120.7
C3 C2 C1 . . 122.2(11)
C3 C2 H2B . . 118.9
C1 C2 H2B . . 118.9
C2 C3 C4 . . 118.9(10)
C2 C3 H3A . . 120.5
C4 C3 H3A . . 120.5
C5 C4 C3 . . 119.0(9)
C5 C4 H4A . . 120.5
C3 C4 H4A . . 120.5
C4 C5 N1 . . 121.2(9)
C4 C5 H5A . . 119.4
N1 C5 H5A . . 119.4
C10 N2 C6 . . 120.0(7)
C10 N2 H2A . . 120.0
C6 N2 H2A . . 120.0
C7 C6 N2 . . 120.6(7)
C7 C6 H6A . . 119.7
N2 C6 H6A . . 119.7
C6 C7 C8 . . 119.9(8)
C6 C7 H7A . . 120.0
C8 C7 H7A . . 120.0
C7 C8 C9 . . 119.9(8)
C7 C8 H8A . . 120.1
C9 C8 H8A . . 120.1
C8 C9 C10 . . 120.8(8)
C8 C9 H9A . . 119.6
C10 C9 H9A . . 119.6
N2 C10 C9 . . 118.8(7)
N2 C10 H10A . . 120.6
C9 C10 H10A . . 120.6

loop_
_geom_bond_atom_site_label_1
_geom_bond_atom_site_label_2
_geom_bond_site_symmetry_2
_geom_bond_distance
Si1 O23 7_575 1.566(8)
Si1 O23 . 1.566(8)
Si1 O24 . 1.578(7)
Si1 O24 7_575 1.578(7)
Si1 O21 . 1.675(8)
Si1 O21 7_575 1.675(8)
Si1 O22 7_575 1.686(8)
Si1 O22 . 1.686(8)
Mo1 O1 . 1.669(6)
Mo1 O10 . 1.687(8)
Mo1 O10 7_575 1.687(8)
Mo1 O9 7_575 1.903(9)
Mo1 O9 . 1.903(9)
Mo1 O10' . 2.003(9)
Mo1 O10' 7_575 2.003(9)
Mo1 O9' 7_575 2.159(9)
Mo1 O9' . 2.159(9)
Mo1 O21 7_575 2.411(7)
Mo1 O21 . 2.411(7)
Mo2 O2 . 1.656(5)
Mo2 O11 . 1.779(8)
Mo2 O13 . 1.836(5)
Mo2 O11' . 1.950(8)
Mo2 O10 . 1.954(8)
Mo2 O12 . 1.966(5)
Mo2 O10' . 2.043(8)
Mo2 O21 . 2.336(7)
Mo2 O24 . 2.450(7)
Mo3 O3 . 1.659(6)
Mo3 O12 . 1.835(5)
Mo3 O12 7_575 1.835(5)
Mo3 O14 7_575 1.957(5)
Mo3 O14 . 1.957(5)
Mo3 O24 7_575 2.363(7)
Mo3 O24 . 2.363(7)
Mo4 O4 . 1.650(5)
Mo4 O14 . 1.834(5)
Mo4 O15 . 1.835(9)
Mo4 O15' . 1.886(9)
Mo4 O16 . 1.921(8)
Mo4 O13 . 1.978(5)
Mo4 O16' . 2.089(8)
Mo4 O22 . 2.323(7)
Mo4 O24 . 2.452(7)
Mo5 O5 . 1.675(6)
Mo5 O17 7_575 1.686(8)
Mo5 O17 . 1.686(8)
Mo5 O15 . 1.835(9)
Mo5 O15 7_575 1.835(9)
Mo5 O17' 7_575 2.050(9)
Mo5 O17' . 2.050(9)
Mo5 O15' . 2.147(9)
Mo5 O15' 7_575 2.147(9)
Mo5 O22 . 2.421(7)
Mo5 O22 7_575 2.421(7)
Mo6 O6 . 1.652(5)
Mo6 O16 . 1.710(8)
Mo6 O19 . 1.834(5)
Mo6 O18 . 1.980(6)
Mo6 O17' . 1.991(9)
Mo6 O17 . 1.992(8)
Mo6 O16' . 2.039(9)
Mo6 O22 . 2.339(7)
Mo6 O23 . 2.458(8)
Mo7 O7 7_575 1.688(7)
Mo7 O7 . 1.688(7)
Mo7 O18 7_575 1.822(5)
Mo7 O18 . 1.822(5)
Mo7 O20 . 1.964(5)
Mo7 O20 7_575 1.964(5)
Mo7 O23 . 2.378(7)
Mo7 O23 7_575 2.378(7)
Mo8 O8 . 1.665(5)
Mo8 O9 . 1.800(9)
Mo8 O20 . 1.848(6)
Mo8 O11 . 1.856(8)
Mo8 O9' . 1.888(7)
Mo8 O19 . 1.962(5)
Mo8 O11' . 2.154(8)
Mo8 O21 . 2.346(7)
Mo8 O23 . 2.454(8)
O7 O7 7_575 0.649(19)
O23 O23 7_575 1.686(17)
O24 O24 7_575 1.738(14)
N1 C1 . 1.319(15)
N1 C5 . 1.339(13)
N1 H1A . 0.8600
C1 C2 . 1.329(16)
C1 H1B . 0.9300
C2 C3 . 1.318(16)
C2 H2B . 0.9300
C3 C4 . 1.345(16)
C3 H3A . 0.9300
C4 C5 . 1.317(14)
C4 H4A . 0.9300
C5 H5A . 0.9300
N2 C10 . 1.351(10)
N2 C6 . 1.365(10)
N2 H2A . 0.8600
C6 C7 . 1.337(12)
C6 H6A . 0.9300
C7 C8 . 1.348(11)
C7 H7A . 0.9300
C8 C9 . 1.353(11)
C8 H8A . 0.9300
C9 C10 . 1.361(12)
C9 H9A . 0.9300
C10 H10A . 0.9300
O1W H1WA . 0.8500

loop_
_geom_hbond_atom_site_label_D
_geom_hbond_atom_site_label_H
_geom_hbond_atom_site_label_A
_geom_hbond_site_symmetry_A
_geom_hbond_distance_DH
_geom_hbond_distance_HA
_geom_hbond_distance_DA
_geom_hbond_angle_DHA
_geom_hbond_publ_flag
N1 H1A O14 . 0.86 2.38 3.200(10) 161 yes
N2 H2A O16 2_675 0.86 2.43 3.290(10) 174 yes
N2 H2A O16' 2_675 0.86 2.21 3.050(10) 166 yes
C2 H2B O11' 2_675 0.93 2.07 2.960(10) 160 yes
C3 H3A O4 5_676 0.93 2.52 3.250(10) 136 yes
C4 H4A O6 1_556 0.93 2.52 3.260(10) 137 yes
C5 H5A O9' 6_556 0.93 2.45 2.930(10) 112 yes
C7 H7A O12 . 0.93 2.28 3.200(10) 169 yes
C8 H8A O7 7_576 0.93 2.59 3.280(10) 131 yes
C9 H9A O20 1_556 0.93 2.35 3.260(10) 168 yes
